data_7239966
loop_
_publ_author_name
'Bredikhin, Alexander A.'
'Bredikhina, Zemfira A.'
'Gubaidullin, Aidar Timergalievich'

_publ_section_title
;
 Chirality-Dependent Supramolecular Synthons based on the
 1,3-Oxazolidin-2-one Framework: Chiral Drugs Mephenoxalone, Metaxalone
 and other 114 examples
;
_journal_name_full CrystEngComm
_journal_paper_doi 10.1039/D0CE00116C
_journal_year 2020
_chemical_absolute_configuration rm
_chemical_formula_moiety 'C11 H13 N O4'
_chemical_formula_sum 'C11 H13 N O4'
_chemical_formula_weight 223.22
_chemical_melting_point 399.0(10)
_chemical_name_common (R)-mephenoxalone
_chemical_name_systematic (R)-5-(2-methoxyphenoxymethyl)-2-oxazolidinones
_space_group_crystal_system monoclinic
_space_group_IT_number 4
_space_group_name_Hall 'P 2yb'
_space_group_name_H-M_alt 'P 1 21 1'
_atom_sites_solution_hydrogens geom
_atom_sites_solution_primary direct
_atom_sites_solution_secondary difmap
_audit_creation_method SHELXL-2014/7
_audit_update_record
;
2019-06-11 deposited with the CCDC.	2020-02-12 downloaded from the CCDC.
;
_cell_angle_alpha 90
_cell_angle_beta 108.560(4)
_cell_angle_gamma 90
_cell_formula_units_Z 2
_cell_length_a 9.7048(7)
_cell_length_b 5.5085(4)
_cell_length_c 10.4326(7)
_cell_measurement_reflns_used 3956
_cell_measurement_temperature 100(2)
_cell_measurement_theta_max 30.58
_cell_measurement_theta_min 4.01
_cell_volume 528.71(7)
_computing_cell_refinement 'APEX2 v2008.6-1 (Bruker AXS)'
_computing_data_collection 'Bruker APEX2'
_computing_data_reduction 'SAINT V7.34A (Bruker AXS, 2006)'
_computing_molecular_graphics 'Ortep-3 for Windows (Farrugia, 1997)'
_computing_publication_material 'WinGX publication routines (Farrugia, 1999)'
_computing_structure_refinement 'SHELXL-2014/7 (Sheldrick, 2014)'
_computing_structure_solution 'SHELXS-97 (Sheldrick, 1990)'
_diffrn_ambient_temperature 100(2)
_diffrn_measured_fraction_theta_full 0.995
_diffrn_measured_fraction_theta_max 0.879
_diffrn_measurement_device_type 'Bruker APEX-II CCD'
_diffrn_measurement_method '\f and \w scans'
_diffrn_radiation_monochromator graphite
_diffrn_radiation_source 'fine-focus sealed tube'
_diffrn_radiation_type MoK\a
_diffrn_radiation_wavelength 0.71073
_diffrn_reflns_av_R_equivalents 0.0460
_diffrn_reflns_av_unetI/netI 0.0643
_diffrn_reflns_Laue_measured_fraction_full 0.995
_diffrn_reflns_Laue_measured_fraction_max 0.879
_diffrn_reflns_limit_h_max 13
_diffrn_reflns_limit_h_min -12
_diffrn_reflns_limit_k_max 7
_diffrn_reflns_limit_k_min -7
_diffrn_reflns_limit_l_max 13
_diffrn_reflns_limit_l_min -14
_diffrn_reflns_number 9737
_diffrn_reflns_theta_full 28.000
_diffrn_reflns_theta_max 30.608
_diffrn_reflns_theta_min 3.472
_exptl_absorpt_coefficient_mu 0.108
_exptl_absorpt_correction_T_max 0.9883
_exptl_absorpt_correction_T_min 0.9002
_exptl_absorpt_correction_type multi-scan
_exptl_absorpt_process_details
;
G.M. Sheldrick (1998a). SADABS v.2.01, Bruker.
Siemens Area Detector Absorption Correction Program.
Bruker AXS. Madison. Wisconsin. USA
;
_exptl_crystal_colour colorless
_exptl_crystal_density_diffrn 1.402
_exptl_crystal_density_method 'not measured'
_exptl_crystal_description needle
_exptl_crystal_F_000 236
_exptl_crystal_recrystallization_method 'slow evaporation of sample solutions from a mixture of CHCl3/CCl4'
_exptl_crystal_size_max 0.760
_exptl_crystal_size_mid 0.175
_exptl_crystal_size_min 0.110
_refine_diff_density_max 0.217
_refine_diff_density_min -0.233
_refine_diff_density_rms 0.050
_refine_ls_extinction_method none
_refine_ls_goodness_of_fit_ref 1.018
_refine_ls_hydrogen_treatment mixed
_refine_ls_matrix_type full
_refine_ls_number_parameters 150
_refine_ls_number_reflns 2692
_refine_ls_number_restraints 1
_refine_ls_restrained_S_all 1.018
_refine_ls_R_factor_all 0.0650
_refine_ls_R_factor_gt 0.0410
_refine_ls_shift/su_max 0.000
_refine_ls_shift/su_mean 0.000
_refine_ls_structure_factor_coef Fsqd
_refine_ls_weighting_details 'w=1/[\s^2^(Fo^2^)+(0.0362P)^2^+0.0368P] where P=(Fo^2^+2Fc^2^)/3'
_refine_ls_weighting_scheme calc
_refine_ls_wR_factor_gt 0.0756
_refine_ls_wR_factor_ref 0.0811
_reflns_number_gt 2181
_reflns_number_total 2692
_reflns_threshold_expression 'I > 2\s(I)'
_cod_data_source_file d0ce00116c2.cif
_cod_data_source_block R-2
_cod_depositor_comments
;
The following automatic conversions were performed:

data item '_chemical_melting_point' value '398-400' was changed to
'399.0(10)' -- the average value was taken and precision was
estimated.

Automatic conversion script
Id: cif_fix_values 7556 2019-12-06 15:28:31Z antanas 
;
_cod_original_sg_symbol_H-M 'P 21'
_cod_database_code 7239966
_shelx_shelxl_version_number 2014/7
_shelx_space_group_comment
;
The symmetry employed for this shelxl refinement is uniquely defined
by the following loop, which should always be used as a source of
symmetry information in preference to the above space-group names.
They are only intended as comments.
;
_shelx_estimated_absorpt_t_min 0.923
_shelx_estimated_absorpt_t_max 0.988

loop_
_space_group_symop_operation_xyz
'x, y, z'
'-x, y+1/2, -z'

loop_
_atom_site_label
_atom_site_type_symbol
_atom_site_fract_x
_atom_site_fract_y
_atom_site_fract_z
_atom_site_U_iso_or_equiv
_atom_site_adp_type
_atom_site_occupancy
_atom_site_site_symmetry_order
_atom_site_calc_flag
_atom_site_refinement_flags_posn
_atom_site_refinement_flags_adp
_atom_site_refinement_flags_occupancy
_atom_site_disorder_assembly
_atom_site_disorder_group
C1 C 0.4914(3) 0.9770(4) -0.2190(2) 0.0153(5) Uani 1 1 d . . . . .
H11 H 0.3944 1.0406 -0.2238 0.018 Uiso 1 1 calc R U . . .
H12 H 0.5616 1.1130 -0.2029 0.018 Uiso 1 1 calc R U . . .
C2 C 0.5426(2) 0.7787(4) -0.1108(2) 0.0148(4) Uani 1 1 d . . . . .
H2 H 0.4856 0.7844 -0.0461 0.018 Uiso 1 1 calc R U . . .
C3 C 0.7025(2) 0.8044(4) -0.0370(2) 0.0158(5) Uani 1 1 d . . . . .
H31 H 0.7572 0.8079 -0.1026 0.019 Uiso 1 1 calc R U . . .
H32 H 0.7214 0.9582 0.0147 0.019 Uiso 1 1 calc R U . . .
C4 C 0.4988(2) 0.6018(4) -0.3190(2) 0.0144(5) Uani 1 1 d . . . . .
C5 C 0.8925(2) 0.6066(4) 0.1326(2) 0.0157(5) Uani 1 1 d . . . . .
C6 C 0.9345(2) 0.4218(4) 0.2305(2) 0.0167(5) Uani 1 1 d . . . . .
C7 C 1.0748(2) 0.4175(5) 0.3189(2) 0.0194(5) Uani 1 1 d . . . . .
H7 H 1.1035 0.2936 0.3854 0.023 Uiso 1 1 calc R U . . .
C8 C 1.1749(2) 0.5942(5) 0.3109(2) 0.0211(5) Uani 1 1 d . . . . .
H8 H 1.2706 0.5928 0.3734 0.025 Uiso 1 1 calc R U . . .
C9 C 1.1349(2) 0.7701(5) 0.2127(2) 0.0217(5) Uani 1 1 d . . . . .
H9 H 1.2038 0.8877 0.2058 0.026 Uiso 1 1 calc R U . . .
C10 C 0.9930(2) 0.7763(4) 0.1229(2) 0.0187(5) Uani 1 1 d . . . . .
H10 H 0.9657 0.8980 0.0549 0.022 Uiso 1 1 calc R U . . .
C11 C 0.8604(3) 0.0940(5) 0.3429(2) 0.0223(5) Uani 1 1 d . . . . .
H111 H 0.7775 -0.0142 0.3327 0.034 Uiso 1 1 calc R U . . .
H112 H 0.8792 0.1885 0.4263 0.034 Uiso 1 1 calc R U . . .
H113 H 0.9465 -0.0027 0.3471 0.034 Uiso 1 1 calc R U . . .
N1 N 0.4863(2) 0.8408(3) -0.33971(19) 0.0160(4) Uani 1 1 d . . . . .
O1 O 0.49415(17) 0.4389(3) -0.39893(14) 0.0193(4) Uani 1 1 d . . . . .
O2 O 0.51685(16) 0.5520(3) -0.18610(14) 0.0151(4) Uani 1 1 d . . . . .
O3 O 0.74920(15) 0.6030(3) 0.05291(14) 0.0174(4) Uani 1 1 d . . . . .
O4 O 0.82836(15) 0.2554(3) 0.22958(14) 0.0190(4) Uani 1 1 d . . . . .
H1 H 0.481(3) 0.903(5) -0.419(3) 0.031(7) Uiso 1 1 d . . . . .

loop_
_atom_site_aniso_label
_atom_site_aniso_U_11
_atom_site_aniso_U_22
_atom_site_aniso_U_33
_atom_site_aniso_U_23
_atom_site_aniso_U_13
_atom_site_aniso_U_12
C1 0.0208(12) 0.0116(12) 0.0141(10) -0.0001(9) 0.0064(9) 0.0015(9)
C2 0.0221(11) 0.0101(11) 0.0132(10) -0.0016(9) 0.0071(9) -0.0006(10)
C3 0.0220(11) 0.0121(12) 0.0126(10) 0.0023(9) 0.0047(9) -0.0007(9)
C4 0.0132(11) 0.0168(12) 0.0127(10) 0.0015(10) 0.0035(8) -0.0002(10)
C5 0.0169(10) 0.0194(12) 0.0114(10) -0.0017(10) 0.0051(8) 0.0020(10)
C6 0.0192(11) 0.0180(12) 0.0150(10) -0.0020(10) 0.0083(9) 0.0009(10)
C7 0.0208(12) 0.0215(13) 0.0157(10) -0.0004(10) 0.0053(9) 0.0050(11)
C8 0.0160(11) 0.0264(14) 0.0206(11) -0.0063(11) 0.0052(9) 0.0023(11)
C9 0.0177(11) 0.0228(13) 0.0270(12) -0.0064(11) 0.0104(9) -0.0052(11)
C10 0.0212(12) 0.0177(12) 0.0188(11) -0.0009(10) 0.0085(9) -0.0007(11)
C11 0.0258(12) 0.0229(13) 0.0198(11) 0.0089(11) 0.0094(10) 0.0048(12)
N1 0.0246(10) 0.0126(10) 0.0115(9) 0.0018(8) 0.0065(8) -0.0002(8)
O1 0.0274(9) 0.0159(8) 0.0144(7) -0.0019(7) 0.0063(6) 0.0010(7)
O2 0.0242(8) 0.0104(8) 0.0106(7) -0.0006(6) 0.0054(6) 0.0002(7)
O3 0.0179(8) 0.0158(8) 0.0162(8) 0.0058(7) 0.0022(6) -0.0005(7)
O4 0.0195(8) 0.0184(8) 0.0180(8) 0.0063(7) 0.0045(6) -0.0003(7)

loop_
_atom_type_symbol
_atom_type_description
_atom_type_scat_dispersion_real
_atom_type_scat_dispersion_imag
_atom_type_scat_source
C C 0.0033 0.0016 'International Tables Vol C Tables 4.2.6.8 and 6.1.1.4'
H H 0.0000 0.0000 'International Tables Vol C Tables 4.2.6.8 and 6.1.1.4'
N N 0.0061 0.0033 'International Tables Vol C Tables 4.2.6.8 and 6.1.1.4'
O O 0.0106 0.0060 'International Tables Vol C Tables 4.2.6.8 and 6.1.1.4'

loop_
_geom_angle_atom_site_label_1
_geom_angle_atom_site_label_2
_geom_angle_atom_site_label_3
_geom_angle
_geom_angle_site_symmetry_1
_geom_angle_site_symmetry_3
_geom_angle_publ_flag
N1 C1 C2 100.57(17) . . ?
N1 C1 H11 111.7 . . ?
C2 C1 H11 111.7 . . ?
N1 C1 H12 111.7 . . ?
C2 C1 H12 111.7 . . ?
H11 C1 H12 109.4 . . ?
O2 C2 C3 109.25(17) . . ?
O2 C2 C1 104.70(15) . . ?
C3 C2 C1 110.43(19) . . ?
O2 C2 H2 110.8 . . ?
C3 C2 H2 110.8 . . ?
C1 C2 H2 110.8 . . ?
O3 C3 C2 108.79(18) . . ?
O3 C3 H31 109.9 . . ?
C2 C3 H31 109.9 . . ?
O3 C3 H32 109.9 . . ?
C2 C3 H32 109.9 . . ?
H31 C3 H32 108.3 . . ?
O1 C4 N1 129.5(2) . . ?
O1 C4 O2 120.8(2) . . ?
N1 C4 O2 109.7(2) . . ?
O3 C5 C10 124.6(2) . . ?
O3 C5 C6 115.61(19) . . ?
C10 C5 C6 119.74(19) . . ?
O4 C6 C7 124.7(2) . . ?
O4 C6 C5 115.70(18) . . ?
C7 C6 C5 119.6(2) . . ?
C6 C7 C8 120.4(2) . . ?
C6 C7 H7 119.8 . . ?
C8 C7 H7 119.8 . . ?
C9 C8 C7 120.0(2) . . ?
C9 C8 H8 120.0 . . ?
C7 C8 H8 120.0 . . ?
C8 C9 C10 120.1(2) . . ?
C8 C9 H9 119.9 . . ?
C10 C9 H9 119.9 . . ?
C5 C10 C9 120.2(2) . . ?
C5 C10 H10 119.9 . . ?
C9 C10 H10 119.9 . . ?
O4 C11 H111 109.5 . . ?
O4 C11 H112 109.5 . . ?
H111 C11 H112 109.5 . . ?
O4 C11 H113 109.5 . . ?
H111 C11 H113 109.5 . . ?
H112 C11 H113 109.5 . . ?
C4 N1 C1 113.16(19) . . ?
C4 N1 H1 120.5(19) . . ?
C1 N1 H1 126.2(19) . . ?
C4 O2 C2 108.67(16) . . ?
C5 O3 C3 115.71(17) . . ?
C6 O4 C11 116.26(16) . . ?

loop_
_geom_bond_atom_site_label_1
_geom_bond_atom_site_label_2
_geom_bond_distance
_geom_bond_site_symmetry_2
_geom_bond_publ_flag
C1 N1 1.453(3) . ?
C1 C2 1.536(3) . ?
C1 H11 0.9900 . ?
C1 H12 0.9900 . ?
C2 O2 1.454(3) . ?
C2 C3 1.503(3) . ?
C2 H2 1.0000 . ?
C3 O3 1.430(2) . ?
C3 H31 0.9900 . ?
C3 H32 0.9900 . ?
C4 O1 1.216(3) . ?
C4 N1 1.333(3) . ?
C4 O2 1.369(2) . ?
C5 O3 1.374(2) . ?
C5 C10 1.378(3) . ?
C5 C6 1.407(3) . ?
C6 O4 1.376(3) . ?
C6 C7 1.381(3) . ?
C7 C8 1.396(3) . ?
C7 H7 0.9500 . ?
C8 C9 1.373(3) . ?
C8 H8 0.9500 . ?
C9 C10 1.399(3) . ?
C9 H9 0.9500 . ?
C10 H10 0.9500 . ?
C11 O4 1.432(2) . ?
C11 H111 0.9800 . ?
C11 H112 0.9800 . ?
C11 H113 0.9800 . ?
N1 H1 0.88(3) . ?

loop_
_geom_torsion_atom_site_label_1
_geom_torsion_atom_site_label_2
_geom_torsion_atom_site_label_3
_geom_torsion_atom_site_label_4
_geom_torsion
_geom_torsion_site_symmetry_1
_geom_torsion_site_symmetry_2
_geom_torsion_site_symmetry_3
_geom_torsion_site_symmetry_4
_geom_torsion_publ_flag
N1 C1 C2 O2 -16.68(19) . . . . ?
N1 C1 C2 C3 100.8(2) . . . . ?
O2 C2 C3 O3 -59.5(2) . . . . ?
C1 C2 C3 O3 -174.15(15) . . . . ?
O3 C5 C6 O4 2.8(3) . . . . ?
C10 C5 C6 O4 -177.74(19) . . . . ?
O3 C5 C6 C7 -177.23(19) . . . . ?
C10 C5 C6 C7 2.2(3) . . . . ?
O4 C6 C7 C8 179.6(2) . . . . ?
C5 C6 C7 C8 -0.4(3) . . . . ?
C6 C7 C8 C9 -1.6(3) . . . . ?
C7 C8 C9 C10 1.7(3) . . . . ?
O3 C5 C10 C9 177.3(2) . . . . ?
C6 C5 C10 C9 -2.1(3) . . . . ?
C8 C9 C10 C5 0.2(3) . . . . ?
O1 C4 N1 C1 177.4(2) . . . . ?
O2 C4 N1 C1 -1.5(3) . . . . ?
C2 C1 N1 C4 11.7(2) . . . . ?
O1 C4 O2 C2 170.59(18) . . . . ?
N1 C4 O2 C2 -10.4(2) . . . . ?
C3 C2 O2 C4 -101.10(19) . . . . ?
C1 C2 O2 C4 17.2(2) . . . . ?
C10 C5 O3 C3 -5.6(3) . . . . ?
C6 C5 O3 C3 173.80(18) . . . . ?
C2 C3 O3 C5 -177.10(17) . . . . ?
C7 C6 O4 C11 11.2(3) . . . . ?
C5 C6 O4 C11 -168.92(18) . . . . ?
